data_2212497
loop_
_publ_author_name
'Moskalev, Nikolai V.'
'Gribble, Gordon W.'
'Jasinski, Jerry P.'

_publ_section_title
;
 4,6-Diphenyl-1-(phenylsulfonyl)-1<i>H</i>-furo[3,4-<i>b</i>]pyrrole
;
_journal_coeditor_code BV2045
_journal_issue 3
_journal_name_full 'Acta Crystallographica Section E'
_journal_page_first o1279
_journal_page_last o1281
_journal_paper_doi 10.1107/S1600536807005764
_journal_volume 63
_journal_year 2007
_chemical_formula_iupac 'C24 H17 N O3 S'
_chemical_formula_moiety 'C24 H17 N O3 S'
_chemical_formula_sum 'C24 H17 N O3 S'
_chemical_formula_weight 399.46
_chemical_name_systematic
;
4,6-Diphenyl-1-(phenylsulfonyl)-1H-furo[3,4-b]pyrrole
;
_space_group_IT_number 1
_symmetry_cell_setting triclinic
_symmetry_space_group_name_Hall 'P 1'
_symmetry_space_group_name_H-M 'P 1'
_atom_sites_solution_hydrogens geom
_atom_sites_solution_primary direct
_atom_sites_solution_secondary difmap
_cell_angle_alpha 92.424(19)
_cell_angle_beta 92.08(2)
_cell_angle_gamma 100.00(3)
_cell_formula_units_Z 3
_cell_length_a 10.508(3)
_cell_length_b 11.713(3)
_cell_length_c 12.250(2)
_cell_measurement_reflns_used 20
_cell_measurement_temperature 29
_cell_measurement_theta_max 7.68
_cell_measurement_theta_min 6.20
_cell_volume 1482.0(6)
_computing_cell_refinement 'MSC/AFC Diffractometer Control Software'
_computing_data_collection
;
MSC/AFC Diffractometer Control Software
(Molecular Structure Corporation, 1994))
;
_computing_data_reduction 'CrystalStructure (Rigaku/MSC, 2004)'
_computing_molecular_graphics 'ORTEPII (Johnson, 1976)'
_computing_publication_material CrystalStructure
_computing_structure_refinement 'SHELXL97 (Sheldrick, 1997)'
_computing_structure_solution 'SIR92 (Altomare <i>et al.</i>,  1994)'
_diffrn_ambient_temperature 296
_diffrn_measured_fraction_theta_full 1.000
_diffrn_measured_fraction_theta_max 1.000
_diffrn_measurement_device_type 'Rigaku AFC-6S'
_diffrn_measurement_method \w/2\q
_diffrn_radiation_monochromator graphite
_diffrn_radiation_source 'normal-focus sealed tube'
_diffrn_radiation_type 'Mo K\a'
_diffrn_radiation_wavelength 0.71069
_diffrn_reflns_av_R_equivalents 0.0000
_diffrn_reflns_av_sigmaI/netI 0.1507
_diffrn_reflns_limit_h_max 13
_diffrn_reflns_limit_h_min -13
_diffrn_reflns_limit_k_max 15
_diffrn_reflns_limit_k_min 0
_diffrn_reflns_limit_l_max 15
_diffrn_reflns_limit_l_min -15
_diffrn_reflns_number 7146
_diffrn_reflns_theta_full 26.30
_diffrn_reflns_theta_max 27.50
_diffrn_reflns_theta_min 1.67
_diffrn_standards_decay_% 6.12
_diffrn_standards_interval_count 150
_diffrn_standards_number 3
_exptl_absorpt_coefficient_mu 0.189
_exptl_absorpt_correction_T_max 0.9281
_exptl_absorpt_correction_T_min 0.8948
_exptl_absorpt_correction_type psi-scan
_exptl_absorpt_process_details '(North <i>et al.</i>,  1968)'
_exptl_crystal_colour yellow
_exptl_crystal_density_diffrn 1.343
_exptl_crystal_density_method 'not measured'
_exptl_crystal_description prism
_exptl_crystal_F_000 624
_exptl_crystal_size_max 0.60
_exptl_crystal_size_mid 0.50
_exptl_crystal_size_min 0.40
_refine_diff_density_max 0.198
_refine_diff_density_min -0.201
_refine_ls_abs_structure_details 'Flack (1983), with how many Friedel pairs?'
_refine_ls_abs_structure_Flack 0.12(11)
_refine_ls_extinction_coef 0.0177(13)
_refine_ls_extinction_expression Fc^*^=kFc[1+0.001xFc^2^\l^3^/sin(2\q)]^-1/4^
_refine_ls_extinction_method 'SHELXL97 (Sheldrick, 1997)'
_refine_ls_goodness_of_fit_ref 0.993
_refine_ls_hydrogen_treatment constr
_refine_ls_matrix_type full
_refine_ls_number_parameters 786
_refine_ls_number_reflns 7146
_refine_ls_number_restraints 3
_refine_ls_restrained_S_all 0.993
_refine_ls_R_factor_all 0.2108
_refine_ls_R_factor_gt 0.0429
_refine_ls_shift/su_max 0.000
_refine_ls_shift/su_mean 0.000
_refine_ls_structure_factor_coef Fsqd
_refine_ls_weighting_details 'calc w = 1/[\s^2^(Fo^2^)+(0.0518P)^2^+0.2771P] where P=(Fo^2^+2Fc^2^)/3'
_refine_ls_weighting_scheme calc
_refine_ls_wR_factor_gt 0.0998
_refine_ls_wR_factor_ref 0.1510
_reflns_number_gt 2604
_reflns_number_total 7146
_reflns_threshold_expression I>2\s(I)
_cod_data_source_file bv2045.cif
_cod_data_source_block I
_cod_original_cell_volume 1482.0(7)
_cod_database_code 2212497
_cod_database_fobs_code 2212497

loop_
_symmetry_equiv_pos_as_xyz
'x, y, z'

loop_
_atom_site_type_symbol
_atom_site_label
_atom_site_fract_x
_atom_site_fract_y
_atom_site_fract_z
_atom_site_U_iso_or_equiv
_atom_site_adp_type
_atom_site_calc_flag
_atom_site_refinement_flags
_atom_site_occupancy
S S1A 1.0996(2) 0.96481(19) -0.17687(17) 0.0620(6) Uani d . 1
S S1B 0.49610(19) 0.45616(17) 0.73326(15) 0.0541(6) Uani d . 1
S S1C 0.7270(2) 0.6587(2) 0.09593(19) 0.0721(7) Uani d . 1
O O1A 1.2102(6) 1.0087(5) -0.2349(4) 0.0782(19) Uani d . 1
O O1C 0.8314(5) 0.7352(5) 0.1507(5) 0.0901(19) Uani d . 1
O O1B 0.3825(5) 0.4301(5) 0.7911(4) 0.0696(16) Uani d . 1
O O2C 0.6949(7) 0.6668(6) -0.0163(5) 0.103(2) Uani d . 1
O O2A 0.9745(6) 0.9710(5) -0.2208(5) 0.0828(19) Uani d . 1
O O2B 0.6172(5) 0.4376(5) 0.7780(4) 0.0692(17) Uani d . 1
O O3A 1.3887(5) 1.0523(5) 0.1311(4) 0.0589(15) Uani d . 1
O O3B 0.1909(4) 0.3693(4) 0.4381(4) 0.0516(14) Uani d . 1
O O3C 0.8552(4) 0.4046(4) 0.3560(4) 0.0533(13) Uani d . 1
N N1A 1.1157(6) 1.0407(6) -0.0597(6) 0.060(2) Uani d . 1
N N1C 0.7603(6) 0.5262(5) 0.1074(5) 0.0621(17) Uani d . 1
N N1B 0.4720(6) 0.3753(5) 0.6174(5) 0.0516(17) Uani d . 1
C C2A 1.0094(9) 1.0335(8) 0.0061(9) 0.081(3) Uani d . 1
H H1 0.9248 1.0259 -0.0221 0.097 Uiso calc R 1
C C2B 0.5777(7) 0.3771(7) 0.5463(7) 0.053(2) Uani d . 1
H H18 0.6634 0.3814 0.5706 0.063 Uiso calc R 1
C C2C 0.7017(8) 0.4331(9) 0.0374(7) 0.075(2) Uani d . 1
H H35 0.6659 0.4411 -0.0317 0.090 Uiso calc R 1
C C3B 0.5397(7) 0.3721(7) 0.4441(7) 0.050(2) Uani d . 1
H H19 0.5916 0.3691 0.3846 0.060 Uiso calc R 1
C C3C 0.7033(8) 0.3298(8) 0.0823(7) 0.069(2) Uani d . 1
H H36 0.6709 0.2565 0.0507 0.082 Uiso calc R 1
C C3A 1.0404(9) 1.0387(8) 0.1160(9) 0.074(3) Uani d . 1
H H2 0.9839 1.0373 0.1728 0.088 Uiso calc R 1
C C4B 0.4030(7) 0.3721(7) 0.4392(6) 0.048(2) Uani d . 1
C C4A 1.1777(8) 1.0466(7) 0.1252(7) 0.056(2) Uani d . 1
C C4C 0.7659(7) 0.3571(7) 0.1901(7) 0.056(2) Uani d . 1
C C5A 1.2830(8) 1.0541(7) 0.1944(8) 0.062(3) Uani d . 1
C C5C 0.8012(7) 0.3105(7) 0.2862(6) 0.046(2) Uani d . 1
C C5B 0.2930(8) 0.3685(7) 0.3735(6) 0.047(2) Uani d . 1
C C6B 0.2312(7) 0.3701(7) 0.5462(6) 0.047(2) Uani d . 1
C C6A 1.3511(8) 1.0501(7) 0.0208(6) 0.052(2) Uani d . 1
C C6C 0.8574(7) 0.5077(6) 0.3044(6) 0.0522(19) Uani d . 1
C C7A 1.2213(7) 1.0457(7) 0.0177(7) 0.050(2) Uani d . 1
C C7C 0.7994(7) 0.4786(7) 0.2052(6) 0.051(2) Uani d . 1
C C7B 0.3600(7) 0.3754(6) 0.5480(6) 0.0417(19) Uani d . 1
C C8C 0.5905(8) 0.6602(6) 0.1708(8) 0.063(2) Uani d . 1
C C8B 0.5146(9) 0.5996(7) 0.6931(6) 0.059(2) Uani d . 1
C C8A 1.1072(8) 0.8237(7) -0.1471(6) 0.057(2) Uani d . 1
C C9A 1.2207(10) 0.7880(9) -0.1438(7) 0.081(3) Uani d . 1
H H3 1.2959 0.8400 -0.1557 0.097 Uiso calc R 1
C C9C 0.6033(9) 0.6730(8) 0.2839(8) 0.081(3) Uani d . 1
H H37 0.6841 0.6807 0.3197 0.097 Uiso calc R 1
C C9B 0.4074(10) 0.6457(9) 0.6594(7) 0.080(3) Uani d . 1
H H20 0.3255 0.6000 0.6580 0.096 Uiso calc R 1
C C10B 0.4212(15) 0.7581(11) 0.6282(9) 0.110(4) Uani d . 1
H H21 0.3503 0.7893 0.6038 0.132 Uiso calc R 1
C C10A 1.2275(15) 0.6762(14) -0.1232(11) 0.126(5) Uani d . 1
H H4 1.3061 0.6508 -0.1291 0.151 Uiso calc R 1
C C10C 0.4949(13) 0.6740(9) 0.3415(10) 0.103(3) Uani d . 1
H H38 0.5031 0.6808 0.4175 0.123 Uiso calc R 1
C C11B 0.5427(16) 0.8222(10) 0.6342(9) 0.111(4) Uani d . 1
H H22 0.5531 0.8990 0.6145 0.133 Uiso calc R 1
C C11C 0.3763(14) 0.6656(10) 0.2929(13) 0.119(4) Uani d . 1
H H39 0.3045 0.6679 0.3346 0.143 Uiso calc R 1
C C11A 1.126(2) 0.6027(14) -0.0951(10) 0.141(7) Uani d . 1
H H5 1.1345 0.5287 -0.0750 0.169 Uiso calc R 1
C C12B 0.6459(12) 0.7813(10) 0.6663(10) 0.110(4) Uani d . 1
H H23 0.7264 0.8294 0.6694 0.132 Uiso calc R 1
C C12C 0.3630(11) 0.6536(10) 0.1811(15) 0.125(4) Uani d . 1
H H40 0.2815 0.6473 0.1467 0.150 Uiso calc R 1
C C12A 1.0083(18) 0.6357(11) -0.0957(11) 0.144(6) Uani d . 1
H H6 0.9353 0.5835 -0.0785 0.173 Uiso calc R 1
C C13B 0.6356(10) 0.6678(9) 0.6954(9) 0.082(3) Uani d . 1
H H24 0.7087 0.6379 0.7161 0.098 Uiso calc R 1
C C13C 0.4720(11) 0.6508(9) 0.1177(9) 0.100(3) Uani d . 1
H H41 0.4636 0.6428 0.0418 0.120 Uiso calc R 1
C C13A 0.9972(11) 0.7503(10) -0.1226(9) 0.103(4) Uani d . 1
H H7 0.9176 0.7747 -0.1236 0.124 Uiso calc R 1
C C14A 1.3058(9) 1.0617(7) 0.3117(7) 0.057(2) Uani d . 1
C C14C 0.8002(7) 0.1975(7) 0.3240(7) 0.058(2) Uani d . 1
C C14B 0.2665(8) 0.3594(7) 0.2573(7) 0.048(2) Uani d . 1
C C15A 1.4279(10) 1.0567(9) 0.3586(8) 0.076(3) Uani d . 1
H H8 1.4953 1.0462 0.3142 0.091 Uiso calc R 1
C C15C 0.8489(8) 0.1810(7) 0.4290(8) 0.075(2) Uani d . 1
H H42 0.8825 0.2447 0.4756 0.090 Uiso calc R 1
C C15B 0.1442(9) 0.3621(8) 0.2117(7) 0.066(2) Uani d . 1
H H25 0.0765 0.3693 0.2568 0.079 Uiso calc R 1
C C16A 1.4483(11) 1.0672(9) 0.4710(8) 0.087(3) Uani d . 1
H H9 1.5301 1.0671 0.5026 0.104 Uiso calc R 1
C C16C 0.8469(10) 0.0704(10) 0.4632(11) 0.104(4) Uani d . 1
H H43 0.8800 0.0609 0.5331 0.125 Uiso calc R 1
C C16B 0.1230(9) 0.3543(8) 0.0997(7) 0.073(3) Uani d . 1
H H26 0.0401 0.3551 0.0708 0.088 Uiso calc R 1
C C17A 1.3460(11) 1.0780(8) 0.5354(8) 0.079(3) Uani d . 1
H H10 1.3580 1.0800 0.6111 0.095 Uiso calc R 1
C C17B 0.2194(10) 0.3455(8) 0.0296(7) 0.067(2) Uani d . 1
H H27 0.2025 0.3390 -0.0456 0.081 Uiso calc R 1
C C17C 0.7980(10) -0.0261(10) 0.3982(12) 0.102(4) Uani d . 1
H H44 0.7955 -0.1003 0.4232 0.123 Uiso calc R 1
C C18A 1.2247(10) 1.0861(7) 0.4896(8) 0.069(3) Uani d . 1
H H11 1.1570 1.0968 0.5335 0.083 Uiso calc R 1
C C18C 0.7528(10) -0.0096(8) 0.2949(11) 0.090(3) Uani d . 1
H H45 0.7215 -0.0739 0.2483 0.107 Uiso calc R 1
C C18B 0.3383(9) 0.3463(8) 0.0720(7) 0.066(2) Uani d . 1
H H28 0.4058 0.3443 0.0252 0.079 Uiso calc R 1
C C19A 1.2085(9) 1.0778(7) 0.3795(7) 0.064(2) Uani d . 1
H H12 1.1279 1.0832 0.3482 0.077 Uiso calc R 1
C C19C 0.7524(8) 0.1002(7) 0.2581(8) 0.070(3) Uani d . 1
H H46 0.7195 0.1086 0.1879 0.084 Uiso calc R 1
C C19B 0.3638(8) 0.3500(7) 0.1848(7) 0.063(2) Uani d . 1
H H29 0.4467 0.3463 0.2119 0.076 Uiso calc R 1
C C20B 0.1299(7) 0.3650(7) 0.6246(6) 0.0414(18) Uani d . 1
C C20A 1.4603(7) 1.0526(7) -0.0523(6) 0.052(2) Uani d . 1
C C20C 0.9190(7) 0.6118(6) 0.3727(7) 0.057(2) Uani d . 1
C C21C 0.8845(8) 0.6285(7) 0.4777(6) 0.065(2) Uani d . 1
H H47 0.8170 0.5780 0.5064 0.078 Uiso calc R 1
C C21A 1.4770(8) 1.1280(7) -0.1363(7) 0.065(2) Uani d . 1
H H13 1.4170 1.1761 -0.1493 0.078 Uiso calc R 1
C C21B 0.0391(7) 0.4344(8) 0.6130(7) 0.057(2) Uani d . 1
H H30 0.0467 0.4883 0.5590 0.069 Uiso calc R 1
C C22C 0.9520(10) 0.7219(8) 0.5409(9) 0.084(3) Uani d . 1
H H48 0.9290 0.7331 0.6126 0.100 Uiso calc R 1
C C22B -0.0631(9) 0.4255(8) 0.6801(7) 0.071(3) Uani d . 1
H H31 -0.1242 0.4736 0.6719 0.086 Uiso calc R 1
C C22A 1.5829(10) 1.1324(9) -0.2012(8) 0.081(3) Uani d . 1
H H14 1.5942 1.1844 -0.2568 0.098 Uiso calc R 1
C C23C 1.0493(10) 0.7968(8) 0.5022(10) 0.091(3) Uani d . 1
H H49 1.0939 0.8576 0.5474 0.109 Uiso calc R 1
C C23B -0.0753(8) 0.3463(9) 0.7588(7) 0.071(3) Uani d . 1
H H32 -0.1455 0.3394 0.8036 0.085 Uiso calc R 1
C C23A 1.6715(9) 1.0602(10) -0.1841(9) 0.081(3) Uani d . 1
H H15 1.7425 1.0629 -0.2276 0.098 Uiso calc R 1
C C24C 1.0830(10) 0.7835(8) 0.3948(11) 0.100(4) Uani d . 1
H H50 1.1476 0.8373 0.3665 0.120 Uiso calc R 1
C C24A 1.6529(8) 0.9850(9) -0.1022(9) 0.076(3) Uani d . 1
H H16 1.7124 0.9362 -0.0901 0.091 Uiso calc R 1
C C24B 0.0153(8) 0.2772(8) 0.7720(7) 0.061(2) Uani d . 1
H H33 0.0073 0.2233 0.8260 0.073 Uiso calc R 1
C C25A 1.5483(8) 0.9792(8) -0.0366(7) 0.066(2) Uani d . 1
H H17 1.5369 0.9260 0.0179 0.080 Uiso calc R 1
C C25B 0.1176(8) 0.2871(7) 0.7059(6) 0.054(2) Uani d . 1
H H34 0.1799 0.2406 0.7158 0.065 Uiso calc R 1
C C25C 1.0200(8) 0.6898(8) 0.3300(8) 0.080(3) Uani d . 1
H H51 1.0443 0.6783 0.2586 0.096 Uiso calc R 1

loop_
_atom_site_aniso_label
_atom_site_aniso_U_11
_atom_site_aniso_U_22
_atom_site_aniso_U_33
_atom_site_aniso_U_12
_atom_site_aniso_U_13
_atom_site_aniso_U_23
S1A 0.0645(16) 0.0614(15) 0.0588(14) 0.0089(12) -0.0068(13) 0.0067(12)
S1B 0.0574(14) 0.0593(14) 0.0456(12) 0.0122(11) -0.0051(11) 0.0015(11)
S1C 0.0837(17) 0.0683(15) 0.0666(15) 0.0147(13) 0.0055(12) 0.0228(12)
O1A 0.082(4) 0.092(5) 0.053(3) -0.009(4) 0.011(3) 0.013(3)
O1C 0.082(4) 0.065(4) 0.118(5) -0.007(3) 0.008(4) 0.024(4)
O1B 0.069(4) 0.086(4) 0.052(3) 0.010(3) 0.009(3) -0.001(3)
O2C 0.132(6) 0.112(6) 0.072(5) 0.033(5) 0.013(4) 0.046(4)
O2A 0.080(5) 0.074(5) 0.093(5) 0.018(3) -0.032(4) 0.002(4)
O2B 0.065(4) 0.074(4) 0.067(4) 0.014(3) -0.021(3) 0.008(3)
O3A 0.056(4) 0.067(4) 0.052(4) 0.008(3) -0.002(3) 0.004(3)
O3B 0.044(3) 0.072(4) 0.039(3) 0.009(3) 0.008(3) 0.007(3)
O3C 0.050(3) 0.047(3) 0.063(3) 0.008(2) -0.003(2) 0.007(3)
N1A 0.039(4) 0.065(5) 0.077(5) 0.017(3) -0.002(4) 0.002(4)
N1C 0.077(4) 0.058(4) 0.054(4) 0.020(4) -0.001(3) 0.001(3)
N1B 0.050(4) 0.047(4) 0.059(4) 0.010(3) 0.003(4) 0.002(3)
C2A 0.053(6) 0.081(7) 0.106(9) 0.008(5) -0.004(6) -0.014(6)
C2B 0.036(5) 0.073(6) 0.051(5) 0.015(4) 0.005(4) -0.001(4)
C2C 0.079(6) 0.088(7) 0.060(5) 0.024(5) -0.004(5) -0.005(5)
C3B 0.041(5) 0.060(5) 0.050(5) 0.010(4) 0.014(4) -0.008(4)
C3C 0.069(6) 0.066(6) 0.068(6) 0.012(5) -0.007(5) -0.018(5)
C3A 0.062(6) 0.067(6) 0.091(8) 0.004(5) 0.024(6) 0.000(6)
C4B 0.053(5) 0.052(5) 0.039(5) 0.007(4) 0.003(4) 0.007(4)
C4A 0.042(6) 0.057(6) 0.068(7) 0.007(4) 0.011(5) -0.006(5)
C4C 0.043(5) 0.046(5) 0.077(6) 0.007(4) 0.008(4) -0.003(4)
C5A 0.046(5) 0.055(6) 0.087(7) 0.005(4) 0.030(6) 0.006(5)
C5C 0.040(4) 0.039(5) 0.059(5) 0.006(4) 0.003(4) -0.003(4)
C5B 0.062(5) 0.053(5) 0.027(4) 0.012(4) 0.006(4) 0.007(4)
C6B 0.044(5) 0.065(5) 0.034(5) 0.017(4) -0.001(4) 0.003(4)
C6A 0.057(6) 0.047(5) 0.050(5) 0.001(4) -0.003(5) 0.002(4)
C6C 0.050(5) 0.046(5) 0.062(5) 0.012(4) 0.001(4) 0.006(4)
C7A 0.031(5) 0.046(5) 0.071(6) 0.006(4) 0.006(5) 0.002(4)
C7C 0.052(5) 0.045(5) 0.061(5) 0.019(4) 0.009(4) 0.007(4)
C7B 0.051(5) 0.039(5) 0.034(5) 0.005(4) -0.003(4) 0.004(3)
C8C 0.067(6) 0.046(5) 0.080(7) 0.019(4) -0.004(5) 0.007(4)
C8B 0.075(6) 0.060(6) 0.045(5) 0.022(5) 0.000(4) -0.008(4)
C8A 0.061(5) 0.055(5) 0.057(5) 0.020(5) -0.002(4) -0.003(4)
C9A 0.103(8) 0.062(6) 0.084(7) 0.039(5) -0.007(6) -0.009(5)
C9C 0.082(7) 0.084(7) 0.083(7) 0.030(5) 0.007(6) 0.001(5)
C9B 0.090(7) 0.077(7) 0.073(6) 0.024(6) -0.016(5) -0.008(5)
C10B 0.174(13) 0.073(8) 0.088(8) 0.047(8) -0.037(8) -0.017(6)
C10A 0.154(13) 0.142(14) 0.101(10) 0.083(11) 0.018(9) -0.011(9)
C10C 0.114(9) 0.101(8) 0.100(8) 0.035(7) 0.026(8) -0.008(6)
C11B 0.178(14) 0.063(8) 0.094(8) 0.035(9) -0.016(9) 0.003(6)
C11C 0.122(12) 0.102(9) 0.141(12) 0.033(8) 0.033(10) -0.001(9)
C11A 0.25(2) 0.118(14) 0.088(9) 0.114(15) 0.033(12) 0.035(9)
C12B 0.122(10) 0.057(8) 0.146(11) 0.002(7) 0.007(8) 0.002(7)
C12C 0.072(8) 0.109(10) 0.192(15) 0.015(6) 0.004(9) -0.001(10)
C12A 0.233(19) 0.058(9) 0.135(12) -0.011(9) 0.085(12) 0.016(8)
C13B 0.070(6) 0.063(6) 0.111(8) 0.010(5) 0.005(5) -0.008(6)
C13C 0.108(9) 0.097(8) 0.096(8) 0.021(7) -0.015(7) 0.008(6)
C13A 0.110(9) 0.068(8) 0.132(10) 0.010(7) 0.037(7) 0.008(7)
C14A 0.063(6) 0.057(6) 0.049(5) -0.003(4) 0.014(5) 0.013(4)
C14C 0.041(4) 0.044(5) 0.090(7) 0.006(4) 0.010(5) 0.007(5)
C14B 0.048(5) 0.049(5) 0.047(5) 0.008(4) 0.004(4) -0.001(4)
C15A 0.069(6) 0.101(8) 0.062(7) 0.022(6) 0.020(5) 0.018(6)
C15C 0.069(6) 0.047(5) 0.105(7) 0.000(4) -0.010(5) 0.015(5)
C15B 0.067(6) 0.088(7) 0.046(5) 0.016(5) 0.002(5) 0.012(5)
C16A 0.093(8) 0.117(9) 0.047(6) 0.013(7) -0.011(6) 0.009(6)
C16C 0.084(8) 0.071(8) 0.154(11) 0.004(6) -0.018(7) 0.026(8)
C16B 0.068(6) 0.093(8) 0.058(6) 0.014(5) -0.004(5) 0.006(5)
C17A 0.098(8) 0.077(7) 0.056(6) -0.001(6) 0.006(6) 0.004(5)
C17B 0.082(7) 0.074(7) 0.047(5) 0.017(5) 0.001(5) 0.009(5)
C17C 0.079(8) 0.074(9) 0.161(13) 0.023(6) 0.019(8) 0.036(9)
C18A 0.088(7) 0.051(5) 0.064(7) -0.002(5) 0.027(6) 0.003(5)
C18C 0.087(7) 0.033(6) 0.151(10) 0.013(5) 0.038(7) 0.001(6)
C18B 0.059(6) 0.091(7) 0.049(6) 0.013(5) 0.013(5) -0.002(5)
C19A 0.073(6) 0.059(6) 0.059(6) 0.006(4) 0.018(5) -0.004(5)
C19C 0.057(6) 0.048(6) 0.101(7) 0.001(4) 0.016(5) -0.011(5)
C19B 0.059(5) 0.064(6) 0.062(6) 0.001(4) -0.003(5) 0.005(5)
C20B 0.031(4) 0.052(5) 0.040(4) 0.007(4) -0.001(4) -0.003(4)
C20A 0.046(5) 0.056(5) 0.050(5) 0.002(4) 0.004(4) 0.001(4)
C20C 0.052(5) 0.037(4) 0.079(6) 0.000(4) -0.013(4) 0.002(4)
C21C 0.084(6) 0.057(5) 0.051(5) 0.002(4) -0.005(4) 0.000(4)
C21A 0.067(6) 0.067(6) 0.060(6) 0.010(5) 0.001(5) 0.002(5)
C21B 0.041(5) 0.081(6) 0.053(5) 0.017(5) 0.006(4) 0.017(4)
C22C 0.099(8) 0.051(6) 0.094(7) 0.004(6) -0.027(6) -0.014(6)
C22B 0.066(6) 0.089(7) 0.065(6) 0.030(5) 0.006(5) 0.003(5)
C22A 0.074(7) 0.086(8) 0.080(7) -0.003(6) 0.028(6) 0.014(6)
C23C 0.089(7) 0.055(6) 0.122(9) 0.013(6) -0.035(7) -0.029(6)
C23B 0.049(6) 0.091(7) 0.071(6) 0.008(5) 0.031(5) -0.006(6)
C23A 0.062(7) 0.092(8) 0.083(8) -0.006(6) 0.015(6) -0.005(6)
C24C 0.089(8) 0.050(6) 0.155(11) -0.006(5) 0.010(8) -0.014(7)
C24A 0.043(6) 0.092(8) 0.093(8) 0.018(5) 0.001(5) -0.013(6)
C24B 0.069(6) 0.060(6) 0.051(5) 0.002(5) 0.008(5) 0.011(4)
C25A 0.057(6) 0.067(6) 0.075(6) 0.012(5) 0.000(5) -0.001(5)
C25B 0.052(5) 0.068(6) 0.046(5) 0.017(4) 0.014(4) 0.009(4)
C25C 0.070(6) 0.074(7) 0.094(7) 0.006(5) 0.023(5) 0.006(5)

loop_
_atom_type_symbol
_atom_type_description
_atom_type_scat_dispersion_real
_atom_type_scat_dispersion_imag
_atom_type_scat_source
C C 0.0033 0.0016 'International Tables Vol C Tables 4.2.6.8 and 6.1.1.4'
H H 0.0000 0.0000 'International Tables Vol C Tables 4.2.6.8 and 6.1.1.4'
O O 0.0106 0.0060 'International Tables Vol C Tables 4.2.6.8 and 6.1.1.4'
N N 0.0061 0.0033 'International Tables Vol C Tables 4.2.6.8 and 6.1.1.4'
S S 0.1246 0.1234 'International Tables Vol C Tables 4.2.6.8 and 6.1.1.4'

loop_
_geom_angle_atom_site_label_1
_geom_angle_atom_site_label_2
_geom_angle_atom_site_label_3
_geom_angle
O1A S1A O2A 120.0(4)
O1A S1A N1A 105.5(4)
O2A S1A N1A 106.0(4)
O1A S1A C8A 108.2(4)
O2A S1A C8A 109.6(4)
N1A S1A C8A 106.8(4)
O1B S1B O2B 121.3(4)
O1B S1B N1B 106.7(3)
O2B S1B N1B 105.1(3)
O1B S1B C8B 109.4(4)
O2B S1B C8B 108.2(4)
N1B S1B C8B 104.9(4)
O2C S1C O1C 122.0(4)
O2C S1C N1C 105.5(4)
O1C S1C N1C 105.9(4)
O2C S1C C8C 109.4(4)
O1C S1C C8C 108.0(4)
N1C S1C C8C 104.8(3)
C5A O3A C6A 109.9(6)
C5B O3B C6B 109.8(5)
C6C O3C C5C 110.7(5)
C2A N1A C7A 103.0(7)
C2A N1A S1A 118.5(6)
C7A N1A S1A 124.5(6)
C2C N1C C7C 107.0(6)
C2C N1C S1C 121.8(6)
C7C N1C S1C 126.1(5)
C7B N1B C2B 106.0(6)
C7B N1B S1B 120.7(5)
C2B N1B S1B 118.5(5)
C3A C2A N1A 114.1(8)
C3A C2A H1 123.0
N1A C2A H1 123.0
C3B C2B N1B 112.0(7)
C3B C2B H18 124.0
N1B C2B H18 124.0
C3C C2C N1C 111.9(8)
C3C C2C H35 124.0
N1C C2C H35 124.0
C2B C3B C4B 107.8(7)
C2B C3B H19 126.1
C4B C3B H19 126.1
C2C C3C C4C 105.8(8)
C2C C3C H36 127.1
C4C C3C H36 127.1
C2A C3A C4A 105.7(8)
C2A C3A H2 127.1
C4A C3A H2 127.1
C5B C4B C7B 104.8(6)
C5B C4B C3B 146.8(7)
C7B C4B C3B 108.5(7)
C5A C4A C7A 107.4(7)
C5A C4A C3A 145.9(9)
C7A C4A C3A 106.7(8)
C5C C4C C7C 107.1(7)
C5C C4C C3C 144.4(8)
C7C C4C C3C 108.4(7)
C4A C5A O3A 107.3(8)
C4A C5A C14A 135.5(8)
O3A C5A C14A 117.3(8)
C4C C5C O3C 105.8(6)
C4C C5C C14C 136.3(8)
O3C C5C C14C 117.8(7)
O3B C5B C4B 108.8(6)
O3B C5B C14B 117.2(7)
C4B C5B C14B 133.9(7)
C7B C6B O3B 106.5(6)
C7B C6B C20B 137.8(7)
O3B C6B C20B 115.7(6)
C7A C6A O3A 105.7(7)
C7A C6A C20A 141.2(8)
O3A C6A C20A 113.1(7)
C7C C6C O3C 106.0(6)
C7C C6C C20C 140.4(7)
O3C C6C C20C 113.6(6)
C6A C7A C4A 109.6(7)
C6A C7A N1A 139.9(8)
C4A C7A N1A 110.5(6)
C6C C7C C4C 110.3(7)
C6C C7C N1C 142.8(7)
C4C C7C N1C 106.9(7)
C6B C7B C4B 110.0(7)
C6B C7B N1B 144.1(7)
C4B C7B N1B 105.7(6)
C13C C8C C9C 120.9(9)
C13C C8C S1C 119.8(8)
C9C C8C S1C 119.4(7)
C13B C8B C9B 119.5(9)
C13B C8B S1B 120.3(7)
C9B C8B S1B 120.2(8)
C9A C8A C13A 120.3(9)
C9A C8A S1A 119.9(7)
C13A C8A S1A 119.7(7)
C8A C9A C10A 120.5(11)
C8A C9A H3 119.8
C10A C9A H3 119.8
C10C C9C C8C 118.6(10)
C10C C9C H37 120.7
C8C C9C H37 120.7
C10B C9B C8B 120.5(11)
C10B C9B H20 119.7
C8B C9B H20 119.7
C11B C10B C9B 117.4(12)
C11B C10B H21 121.3
C9B C10B H21 121.3
C11A C10A C9A 121.8(14)
C11A C10A H4 119.1
C9A C10A H4 119.1
C11C C10C C9C 122.6(12)
C11C C10C H38 118.7
C9C C10C H38 118.7
C12B C11B C10B 123.5(12)
C12B C11B H22 118.3
C10B C11B H22 118.3
C10C C11C C12C 119.1(12)
C10C C11C H39 120.5
C12C C11C H39 120.5
C10A C11A C12A 119.6(14)
C10A C11A H5 120.2
C12A C11A H5 120.2
C11B C12B C13B 120.5(11)
C11B C12B H23 119.8
C13B C12B H23 119.8
C11C C12C C13C 120.5(12)
C11C C12C H40 119.8
C13C C12C H40 119.8
C11A C12A C13A 119.6(13)
C11A C12A H6 120.2
C13A C12A H6 120.2
C12B C13B C8B 118.6(10)
C12B C13B H24 120.7
C8B C13B H24 120.7
C8C C13C C12C 118.3(11)
C8C C13C H41 120.8
C12C C13C H41 120.8
C8A C13A C12A 118.0(11)
C8A C13A H7 121.0
C12A C13A H7 121.0
C19A C14A C15A 118.6(9)
C19A C14A C5A 120.4(9)
C15A C14A C5A 121.0(8)
C19C C14C C15C 117.7(8)
C19C C14C C5C 121.0(8)
C15C C14C C5C 121.2(8)
C15B C14B C19B 116.8(8)
C15B C14B C5B 121.9(8)
C19B C14B C5B 121.3(7)
C16A C15A C14A 119.9(9)
C16A C15A H8 120.0
C14A C15A H8 120.0
C16C C15C C14C 119.9(9)
C16C C15C H42 120.0
C14C C15C H42 120.0
C16B C15B C14B 120.1(8)
C16B C15B H25 119.9
C14B C15B H25 119.9
C17A C16A C15A 119.1(9)
C17A C16A H9 120.5
C15A C16A H9 120.5
C17C C16C C15C 122.3(11)
C17C C16C H43 118.9
C15C C16C H43 118.9
C17B C16B C15B 122.4(9)
C17B C16B H26 118.8
C15B C16B H26 118.8
C16A C17A C18A 121.4(9)
C16A C17A H10 119.3
C18A C17A H10 119.3
C18B C17B C16B 118.3(9)
C18B C17B H27 120.9
C16B C17B H27 120.9
C16C C17C C18C 117.6(11)
C16C C17C H44 121.2
C18C C17C H44 121.2
C19A C18A C17A 118.0(9)
C19A C18A H11 121.0
C17A C18A H11 121.0
C17C C18C C19C 121.7(11)
C17C C18C H45 119.2
C19C C18C H45 119.2
C17B C18B C19B 121.5(8)
C17B C18B H28 119.3
C19B C18B H28 119.3
C18A C19A C14A 122.9(9)
C18A C19A H12 118.5
C14A C19A H12 118.5
C14C C19C C18C 120.8(10)
C14C C19C H46 119.6
C18C C19C H46 119.6
C14B C19B C18B 120.8(8)
C14B C19B H29 119.6
C18B C19B H29 119.6
C21B C20B C25B 118.6(7)
C21B C20B C6B 119.1(7)
C25B C20B C6B 122.1(7)
C21A C20A C25A 118.9(8)
C21A C20A C6A 121.1(8)
C25A C20A C6A 120.0(8)
C21C C20C C25C 120.0(7)
C21C C20C C6C 120.9(7)
C25C C20C C6C 118.9(8)
C20C C21C C22C 118.7(8)
C20C C21C H47 120.7
C22C C21C H47 120.7
C20A C21A C22A 120.3(9)
C20A C21A H13 119.9
C22A C21A H13 119.9
C20B C21B C22B 120.7(8)
C20B C21B H30 119.7
C22B C21B H30 119.7
C23C C22C C21C 122.4(10)
C23C C22C H48 118.8
C21C C22C H48 118.8
C23B C22B C21B 120.0(9)
C23B C22B H31 120.0
C21B C22B H31 120.0
C23A C22A C21A 120.5(10)
C23A C22A H14 119.7
C21A C22A H14 119.7
C22C C23C C24C 119.8(9)
C22C C23C H49 120.1
C24C C23C H49 120.1
C22B C23B C24B 120.0(8)
C22B C23B H32 120.0
C24B C23B H32 120.0
C24A C23A C22A 118.6(10)
C24A C23A H15 120.7
C22A C23A H15 120.7
C25C C24C C23C 119.5(10)
C25C C24C H50 120.2
C23C C24C H50 120.2
C23A C24A C25A 121.8(10)
C23A C24A H16 119.1
C25A C24A H16 119.1
C25B C24B C23B 119.9(8)
C25B C24B H33 120.1
C23B C24B H33 120.1
C24A C25A C20A 119.8(9)
C24A C25A H17 120.1
C20A C25A H17 120.1
C24B C25B C20B 120.9(8)
C24B C25B H34 119.6
C20B C25B H34 119.6
C24C C25C C20C 119.5(9)
C24C C25C H51 120.2
C20C C25C H51 120.2

loop_
_geom_bond_atom_site_label_1
_geom_bond_atom_site_label_2
_geom_bond_distance
S1A O1A 1.416(6)
S1A O2A 1.416(6)
S1A N1A 1.644(7)
S1A C8A 1.722(9)
S1B O1B 1.405(5)
S1B O2B 1.422(5)
S1B N1B 1.658(7)
S1B C8B 1.751(9)
S1C O2C 1.415(6)
S1C O1C 1.418(6)
S1C N1C 1.659(6)
S1C C8C 1.732(8)
O3A C5A 1.380(9)
O3A C6A 1.393(8)
O3B C5B 1.356(8)
O3B C6B 1.375(8)
O3C C6C 1.384(8)
O3C C5C 1.391(8)
N1A C2A 1.395(10)
N1A C7A 1.425(9)
N1C C2C 1.398(10)
N1C C7C 1.419(9)
N1B C7B 1.428(9)
N1B C2B 1.435(9)
C2A C3A 1.369(13)
C2A H1 0.9300
C2B C3B 1.296(10)
C2B H18 0.9300
C2C C3C 1.352(12)
C2C H35 0.9300
C3B C4B 1.435(10)
C3B H19 0.9300
C3C C4C 1.451(11)
C3C H36 0.9300
C3A C4A 1.430(11)
C3A H2 0.9300
C4B C5B 1.377(10)
C4B C7B 1.424(9)
C4A C5A 1.357(11)
C4A C7A 1.410(10)
C4C C5C 1.384(10)
C4C C7C 1.408(10)
C5A C14A 1.444(12)
C5C C14C 1.418(10)
C5B C14B 1.437(10)
C6B C7B 1.343(10)
C6B C20B 1.455(10)
C6A C7A 1.355(10)
C6A C20A 1.478(10)
C6C C7C 1.343(10)
C6C C20C 1.485(10)
C8C C13C 1.368(12)
C8C C9C 1.387(11)
C8B C13B 1.377(12)
C8B C9B 1.389(11)
C8A C9A 1.331(11)
C8A C13A 1.366(12)
C9A C10A 1.358(16)
C9A H3 0.9300
C9C C10C 1.363(13)
C9C H37 0.9300
C9B C10B 1.371(15)
C9B H20 0.9300
C10B C11B 1.362(15)
C10B H21 0.9300
C10A C11A 1.316(19)
C10A H4 0.9300
C10C C11C 1.348(15)
C10C H38 0.9300
C11B C12B 1.313(15)
C11B H22 0.9300
C11C C12C 1.370(16)
C11C H39 0.9300
C11A C12A 1.36(2)
C11A H5 0.9300
C12B C13B 1.378(14)
C12B H23 0.9300
C12C C13C 1.412(15)
C12C H40 0.9300
C12A C13A 1.419(16)
C12A H6 0.9300
C13B H24 0.9300
C13C H41 0.9300
C13A H7 0.9300
C14A C19A 1.373(11)
C14A C15A 1.399(11)
C14C C19C 1.377(10)
C14C C15C 1.401(10)
C14B C15B 1.388(10)
C14B C19B 1.394(10)
C15A C16A 1.383(12)
C15A H8 0.9300
C15C C16C 1.375(13)
C15C H42 0.9300
C15B C16B 1.378(11)
C15B H25 0.9300
C16A C17A 1.377(13)
C16A H9 0.9300
C16C C17C 1.367(14)
C16C H43 0.9300
C16B C17B 1.365(12)
C16B H26 0.9300
C17A C18A 1.393(12)
C17A H10 0.9300
C17B C18B 1.334(11)
C17B H27 0.9300
C17C C18C 1.369(14)
C17C H44 0.9300
C18A C19A 1.351(11)
C18A H11 0.9300
C18C C19C 1.381(12)
C18C H45 0.9300
C18B C19B 1.396(11)
C18B H28 0.9300
C19A H12 0.9300
C19C H46 0.9300
C19B H29 0.9300
C20B C21B 1.364(10)
C20B C25B 1.373(10)
C20A C21A 1.380(11)
C20A C25A 1.382(11)
C20C C21C 1.365(10)
C20C C25C 1.407(11)
C21C C22C 1.385(11)
C21C H47 0.9300
C21A C22A 1.386(12)
C21A H13 0.9300
C21B C22B 1.368(11)
C21B H30 0.9300
C22C C23C 1.341(13)
C22C H48 0.9300
C22B C23B 1.359(12)
C22B H31 0.9300
C22A C23A 1.378(13)
C22A H14 0.9300
C23C C24C 1.385(14)
C23C H49 0.9300
C23B C24B 1.363(11)
C23B H32 0.9300
C23A C24A 1.360(13)
C23A H15 0.9300
C24C C25C 1.382(12)
C24C H50 0.9300
C24A C25A 1.379(12)
C24A H16 0.9300
C24B C25B 1.361(10)
C24B H33 0.9300
C25A H17 0.9300
C25B H34 0.9300
C25C H51 0.9300

loop_
_cod_related_entry_id
_cod_related_entry_database
_cod_related_entry_code
1 ChemSpider 24737180
